data_2226189
loop_
_publ_author_name
'Thippeswamy, G. B.'
'Vijay Kumar, D.'
'Jayashree, B. S.'
'Sridhar, M. A.'
'Shashidhara Prasad, J.'

_publ_section_title
;
 1-(2-Hydroxy-5-methylphenyl)-3-(3-methylthiophen-2-yl)prop-2-en-1-one
;
_journal_coeditor_code JH2143
_journal_issue 6
_journal_name_full 'Acta Crystallographica Section E'
_journal_page_first o1385
_journal_paper_doi 10.1107/S1600536810017058
_journal_volume 66
_journal_year 2010
_chemical_formula_iupac 'C15 H14 O2 S'
_chemical_formula_moiety 'C15 H14 O2 S'
_chemical_formula_sum 'C15 H14 O2 S'
_chemical_formula_weight 258.33
_chemical_name_systematic
;
1-(2-Hydroxy-5-methylphenyl)-3-(3-methylthiophen-2-yl)prop-2-en-1-one
;
_space_group_IT_number 61
_symmetry_cell_setting orthorhombic
_symmetry_space_group_name_Hall '-P 2ac 2ab'
_symmetry_space_group_name_H-M 'P b c a'
_atom_sites_solution_hydrogens geom
_atom_sites_solution_primary direct
_atom_sites_solution_secondary difmap
_audit_creation_method SHELXL97
_cell_angle_alpha 90.00
_cell_angle_beta 90.00
_cell_angle_gamma 90.00
_cell_formula_units_Z 8
_cell_length_a 13.6680(12)
_cell_length_b 13.3750(8)
_cell_length_c 14.5410(14)
_cell_measurement_reflns_used 4360
_cell_measurement_temperature 293
_cell_measurement_theta_max 25.02
_cell_measurement_theta_min 3.17
_cell_volume 2658.2(4)
_computing_cell_refinement 'SCALEPACK (Otwinowski & Minor, 1997)'
_computing_data_collection '<i>XPRESS</i> (MacScience, 2002)'
_computing_data_reduction 'DENZO and SCALEPACK (Otwinowski & Minor, 1997)'
_computing_molecular_graphics 'PLATON (Spek, 2009) and ORTEPII (Johnson, 1976)'
_computing_publication_material 'PLATON (Spek, 2009)'
_computing_structure_refinement 'SHELXL97 (Sheldrick, 2008)'
_computing_structure_solution 'SHELXS97 (Sheldrick, 2008)'
_diffrn_ambient_temperature 293
_diffrn_detector_area_resol_mean 10.0
_diffrn_measured_fraction_theta_full 0.996
_diffrn_measured_fraction_theta_max 0.996
_diffrn_measurement_device_type 'MacScience DIPLabo 32001'
_diffrn_measurement_method '\w scans'
_diffrn_radiation_monochromator graphite
_diffrn_radiation_source 'fine-focus sealed tube'
_diffrn_radiation_type MoK\a
_diffrn_radiation_wavelength 0.71073
_diffrn_reflns_av_R_equivalents 0.0156
_diffrn_reflns_av_sigmaI/netI 0.0210
_diffrn_reflns_limit_h_max 16
_diffrn_reflns_limit_h_min -15
_diffrn_reflns_limit_k_max 15
_diffrn_reflns_limit_k_min -15
_diffrn_reflns_limit_l_max 17
_diffrn_reflns_limit_l_min -17
_diffrn_reflns_number 4360
_diffrn_reflns_theta_full 25.02
_diffrn_reflns_theta_max 25.02
_diffrn_reflns_theta_min 3.17
_diffrn_standards_number 0
_exptl_absorpt_coefficient_mu 0.234
_exptl_absorpt_correction_type none
_exptl_absorpt_process_details none
_exptl_crystal_colour orange
_exptl_crystal_density_diffrn 1.291
_exptl_crystal_density_method 'not measured'
_exptl_crystal_description rectangular
_exptl_crystal_F_000 1088
_exptl_crystal_size_max 0.270
_exptl_crystal_size_mid 0.250
_exptl_crystal_size_min 0.230
_refine_diff_density_max 0.235
_refine_diff_density_min -0.351
_refine_ls_extinction_coef 0.009975
_refine_ls_extinction_expression Fc^*^=kFc[1+0.001xFc^2^\l^3^/sin(2\q)]^-1/4^
_refine_ls_extinction_method 'SHELXL97 (Sheldrick, 2008)'
_refine_ls_goodness_of_fit_ref 1.067
_refine_ls_hydrogen_treatment constr
_refine_ls_matrix_type full
_refine_ls_number_parameters 166
_refine_ls_number_reflns 2335
_refine_ls_number_restraints 0
_refine_ls_restrained_S_all 1.067
_refine_ls_R_factor_all 0.0718
_refine_ls_R_factor_gt 0.0576
_refine_ls_shift/su_max 0.000
_refine_ls_shift/su_mean 0.000
_refine_ls_structure_factor_coef Fsqd
_refine_ls_weighting_details 'calc w=1/[\s^2^(Fo^2^)+(0.1131P)^2^+0.2932P] where P=(Fo^2^+2Fc^2^)/3'
_refine_ls_weighting_scheme calc
_refine_ls_wR_factor_gt 0.1635
_refine_ls_wR_factor_ref 0.1824
_reflns_number_gt 1742
_reflns_number_total 2335
_reflns_threshold_expression I>2\s(I)
_cod_data_source_file jh2143.cif
_cod_data_source_block I
_cod_depositor_comments
;
The following automatic conversions were performed:
'_symmetry_cell_setting' value 'Orthorhombic' changed to 'orthorhombic'
according to '/home/saulius/struct/CIF-dictionaries/cif_core.dic'
dictionary named 'cif_core.dic' version 2.4.1 from 2010-06-29.

Automatic conversion script
Id: cif_fix_enum 1527 2010-12-29 10:47:43Z saulius 
;
_cod_database_code 2226189
_cod_database_fobs_code 2226189

loop_
_symmetry_equiv_pos_as_xyz
'x, y, z'
'-x+1/2, -y, z+1/2'
'x+1/2, -y+1/2, -z'
'-x, y+1/2, -z+1/2'
'-x, -y, -z'
'x-1/2, y, -z-1/2'
'-x-1/2, y-1/2, z'
'x, -y-1/2, z-1/2'

loop_
_atom_site_aniso_label
_atom_site_aniso_U_11
_atom_site_aniso_U_22
_atom_site_aniso_U_33
_atom_site_aniso_U_12
_atom_site_aniso_U_13
_atom_site_aniso_U_23
S14 0.1046(6) 0.0844(6) 0.0861(6) -0.0070(3) 0.0065(4) 0.0020(3)
O1 0.0995(14) 0.0704(12) 0.156(2) -0.0136(9) -0.0070(13) 0.0142(12)
O10 0.0902(12) 0.0694(11) 0.1110(14) 0.0007(9) 0.0016(10) -0.0092(9)
C2 0.0757(14) 0.0763(16) 0.0953(18) -0.0082(12) -0.0099(13) 0.0177(14)
C3 0.0765(17) 0.104(2) 0.119(2) -0.0175(16) -0.0017(16) 0.0356(19)
C4 0.0715(16) 0.125(3) 0.094(2) -0.0003(16) 0.0098(14) 0.0259(19)
C5 0.0724(14) 0.106(2) 0.0666(14) 0.0062(13) 0.0035(11) 0.0083(13)
C6 0.0704(13) 0.0763(15) 0.0676(13) -0.0012(11) -0.0008(10) 0.0029(11)
C7 0.0659(13) 0.0703(14) 0.0681(13) -0.0029(10) -0.0056(10) 0.0109(11)
C8 0.103(2) 0.124(3) 0.093(2) 0.0186(18) 0.0217(17) -0.0114(19)
C9 0.0698(13) 0.0652(14) 0.0725(14) 0.0004(10) -0.0066(11) 0.0009(11)
C11 0.0684(13) 0.0682(14) 0.0688(13) -0.0007(10) 0.0007(10) -0.0006(11)
C12 0.0714(14) 0.0743(15) 0.0650(13) 0.0034(10) -0.0034(11) 0.0013(11)
C13 0.0704(13) 0.0843(17) 0.0624(13) 0.0039(11) -0.0001(10) 0.0043(11)
C15 0.110(2) 0.112(2) 0.090(2) -0.0278(19) 0.0034(17) 0.0192(18)
C16 0.0887(19) 0.130(3) 0.0801(17) -0.0134(18) 0.0133(14) 0.0117(17)
C17 0.0744(14) 0.106(2) 0.0685(14) 0.0040(13) 0.0009(11) 0.0094(14)
C18 0.093(2) 0.125(3) 0.106(2) 0.0234(18) 0.0195(18) 0.0011(19)

loop_
_atom_site_type_symbol
_atom_site_label
_atom_site_fract_x
_atom_site_fract_y
_atom_site_fract_z
_atom_site_U_iso_or_equiv
_atom_site_thermal_displace_type
_atom_site_calc_flag
_atom_site_refinement_flags
_atom_site_occupancy
S S14 0.03308(6) 0.63213(6) 0.34076(5) 0.0917(3) Uani . . 1.000
O O1 -0.30633(16) 0.21283(14) 0.47357(17) 0.1086(9) Uani . . 1.000
O O10 -0.14602(14) 0.28250(13) 0.41732(14) 0.0902(7) Uani . . 1.000
C C2 -0.32536(19) 0.3053(2) 0.5061(2) 0.0824(9) Uani . . 1.000
C C3 -0.4133(2) 0.3227(3) 0.5511(2) 0.0998(11) Uani . . 1.000
C C4 -0.4358(2) 0.4136(3) 0.5850(2) 0.0968(13) Uani . . 1.000
C C5 -0.37207(18) 0.4947(2) 0.57621(16) 0.0817(9) Uani . . 1.000
C C6 -0.28521(17) 0.47858(19) 0.53026(16) 0.0714(8) Uani . . 1.000
C C7 -0.25907(16) 0.38552(17) 0.49421(16) 0.0681(8) Uani . . 1.000
C C8 -0.3971(2) 0.5955(3) 0.6154(2) 0.1067(14) Uani . . 1.000
C C9 -0.16789(18) 0.36901(17) 0.44277(16) 0.0692(8) Uani . . 1.000
C C11 -0.10438(16) 0.45228(18) 0.41721(15) 0.0685(8) Uani . . 1.000
C C12 -0.02561(16) 0.43481(19) 0.36459(17) 0.0702(8) Uani . . 1.000
C C13 0.04379(16) 0.5047(2) 0.32810(16) 0.0724(8) Uani . . 1.000
C C15 0.1358(3) 0.6508(3) 0.2772(2) 0.1040(12) Uani . . 1.000
C C16 0.1769(2) 0.5658(3) 0.2486(2) 0.0996(13) Uani . . 1.000
C C17 0.12548(19) 0.4798(2) 0.27636(17) 0.0830(9) Uani . . 1.000
C C18 0.1554(2) 0.3751(3) 0.2526(2) 0.1080(14) Uani . . 1.000
H H1 -0.25310 0.21280 0.44750 0.1630 Uiso calc R 1.000
H H3 -0.45760 0.27050 0.55800 0.1200 Uiso calc R 1.000
H H4 -0.49520 0.42260 0.61500 0.1160 Uiso calc R 1.000
H H6 -0.24220 0.53190 0.52300 0.0860 Uiso calc R 1.000
H H8A -0.35680 0.64560 0.58720 0.1600 Uiso calc R 1.000
H H8B -0.38590 0.59510 0.68060 0.1600 Uiso calc R 1.000
H H8C -0.46470 0.61010 0.60350 0.1600 Uiso calc R 1.000
H H11 -0.11840 0.51680 0.43720 0.0820 Uiso calc R 1.000
H H12 -0.01450 0.36810 0.34970 0.0840 Uiso calc R 1.000
H H15 0.16080 0.71380 0.26380 0.1250 Uiso calc R 1.000
H H16 0.23380 0.56360 0.21360 0.1200 Uiso calc R 1.000
H H18A 0.14980 0.33340 0.30610 0.1620 Uiso calc R 1.000
H H18B 0.22200 0.37500 0.23160 0.1620 Uiso calc R 1.000
H H18C 0.11370 0.34980 0.20490 0.1620 Uiso calc R 1.000

loop_
_atom_type_symbol
_atom_type_description
_atom_type_scat_dispersion_real
_atom_type_scat_dispersion_imag
_atom_type_scat_source
C C 0.0033 0.0016 'International Tables Vol C Tables 4.2.6.8 and 6.1.1.4'
H H 0.0000 0.0000 'International Tables Vol C Tables 4.2.6.8 and 6.1.1.4'
O O 0.0106 0.0060 'International Tables Vol C Tables 4.2.6.8 and 6.1.1.4'
N N 0.0061 0.0033 'International Tables Vol C Tables 4.2.6.8 and 6.1.1.4'
S S 0.1246 0.1234 'International Tables Vol C Tables 4.2.6.8 and 6.1.1.4'

loop_
_geom_angle_atom_site_label_1
_geom_angle_atom_site_label_2
_geom_angle_atom_site_label_3
_geom_angle_site_symmetry_1
_geom_angle_site_symmetry_2
_geom_angle_site_symmetry_3
_geom_angle
_geom_angle_publ_flag
C13 S14 C15 . . . 90.98(16) yes
C2 O1 H1 . . . 109.00 no
O1 C2 C7 . . . 121.9(2) yes
C3 C2 C7 . . . 119.0(3) no
O1 C2 C3 . . . 119.1(3) yes
C2 C3 C4 . . . 121.4(3) no
C3 C4 C5 . . . 121.7(3) no
C4 C5 C6 . . . 117.4(3) no
C4 C5 C8 . . . 121.3(2) no
C6 C5 C8 . . . 121.3(2) no
C5 C6 C7 . . . 122.8(2) no
C2 C7 C6 . . . 117.8(2) no
C6 C7 C9 . . . 122.8(2) no
C2 C7 C9 . . . 119.4(2) no
O10 C9 C11 . . . 119.2(2) yes
C7 C9 C11 . . . 121.3(2) no
O10 C9 C7 . . . 119.5(2) yes
C9 C11 C12 . . . 119.3(2) no
C11 C12 C13 . . . 129.0(2) no
S14 C13 C12 . . . 123.37(18) yes
C12 C13 C17 . . . 125.2(2) no
S14 C13 C17 . . . 111.37(19) yes
S14 C15 C16 . . . 113.1(3) yes
C15 C16 C17 . . . 113.4(3) no
C13 C17 C18 . . . 124.7(2) no
C16 C17 C18 . . . 124.1(2) no
C13 C17 C16 . . . 111.2(2) no
C2 C3 H3 . . . 119.00 no
C4 C3 H3 . . . 119.00 no
C3 C4 H4 . . . 119.00 no
C5 C4 H4 . . . 119.00 no
C5 C6 H6 . . . 119.00 no
C7 C6 H6 . . . 119.00 no
C5 C8 H8A . . . 109.00 no
C5 C8 H8B . . . 109.00 no
C5 C8 H8C . . . 109.00 no
H8A C8 H8B . . . 110.00 no
H8A C8 H8C . . . 109.00 no
H8B C8 H8C . . . 109.00 no
C9 C11 H11 . . . 120.00 no
C12 C11 H11 . . . 120.00 no
C11 C12 H12 . . . 116.00 no
C13 C12 H12 . . . 116.00 no
S14 C15 H15 . . . 123.00 no
C16 C15 H15 . . . 124.00 no
C15 C16 H16 . . . 123.00 no
C17 C16 H16 . . . 123.00 no
C17 C18 H18A . . . 110.00 no
C17 C18 H18B . . . 109.00 no
C17 C18 H18C . . . 110.00 no
H18A C18 H18B . . . 109.00 no
H18A C18 H18C . . . 109.00 no
H18B C18 H18C . . . 109.00 no

loop_
_geom_bond_atom_site_label_1
_geom_bond_atom_site_label_2
_geom_bond_site_symmetry_1
_geom_bond_site_symmetry_2
_geom_bond_distance
_geom_bond_publ_flag
S14 C13 . . 1.721(3) yes
S14 C15 . . 1.699(4) yes
O1 C2 . . 1.350(3) yes
O10 C9 . . 1.251(3) yes
O1 H1 . . 0.8200 no
C2 C7 . . 1.415(3) no
C2 C3 . . 1.388(4) no
C3 C4 . . 1.348(5) no
C4 C5 . . 1.397(4) no
C5 C6 . . 1.379(3) no
C5 C8 . . 1.503(5) no
C6 C7 . . 1.397(3) no
C7 C9 . . 1.470(3) no
C9 C11 . . 1.460(3) no
C11 C12 . . 1.341(3) no
C12 C13 . . 1.434(3) no
C13 C17 . . 1.387(3) no
C15 C16 . . 1.335(5) no
C16 C17 . . 1.407(5) no
C17 C18 . . 1.499(5) no
C3 H3 . . 0.9300 no
C4 H4 . . 0.9300 no
C6 H6 . . 0.9300 no
C8 H8A . . 0.9600 no
C8 H8B . . 0.9600 no
C8 H8C . . 0.9600 no
C11 H11 . . 0.9300 no
C12 H12 . . 0.9300 no
C15 H15 . . 0.9300 no
C16 H16 . . 0.9300 no
C18 H18A . . 0.9600 no
C18 H18B . . 0.9600 no
C18 H18C . . 0.9600 no

loop_
_geom_hbond_atom_site_label_D
_geom_hbond_atom_site_label_H
_geom_hbond_atom_site_label_A
_geom_hbond_site_symmetry_A
_geom_hbond_distance_DH
_geom_hbond_distance_HA
_geom_hbond_distance_DA
_geom_hbond_angle_DHA
_geom_hbond_publ_flag
O1 H1 O10 . 0.8200 1.7900 2.518(3) 147.00 yes

loop_
_geom_torsion_atom_site_label_1
_geom_torsion_atom_site_label_2
_geom_torsion_atom_site_label_3
_geom_torsion_atom_site_label_4
_geom_torsion_site_symmetry_1
_geom_torsion_site_symmetry_2
_geom_torsion_site_symmetry_3
_geom_torsion_site_symmetry_4
_geom_torsion
_geom_torsion_publ_flag
C15 S14 C13 C12 . . . . -177.8(2) no
C15 S14 C13 C17 . . . . 0.4(2) no
C13 S14 C15 C16 . . . . -0.7(3) no
O1 C2 C7 C6 . . . . 180.0(2) no
C3 C2 C7 C6 . . . . 1.1(4) no
C3 C2 C7 C9 . . . . -177.1(2) no
O1 C2 C7 C9 . . . . 1.8(4) no
O1 C2 C3 C4 . . . . 179.9(3) no
C7 C2 C3 C4 . . . . -1.3(4) no
C2 C3 C4 C5 . . . . 0.3(5) no
C3 C4 C5 C8 . . . . -179.1(3) no
C3 C4 C5 C6 . . . . 0.8(4) no
C8 C5 C6 C7 . . . . 179.0(2) no
C4 C5 C6 C7 . . . . -0.9(4) no
C5 C6 C7 C2 . . . . -0.1(4) no
C5 C6 C7 C9 . . . . 178.1(2) no
C2 C7 C9 C11 . . . . 170.9(2) no
C6 C7 C9 C11 . . . . -7.2(4) no
C2 C7 C9 O10 . . . . -6.3(4) no
C6 C7 C9 O10 . . . . 175.6(2) no
O10 C9 C11 C12 . . . . 2.1(3) no
C7 C9 C11 C12 . . . . -175.2(2) no
C9 C11 C12 C13 . . . . 177.0(2) no
C11 C12 C13 S14 . . . . -4.3(4) no
C11 C12 C13 C17 . . . . 177.8(2) no
S14 C13 C17 C16 . . . . 0.0(3) no
C12 C13 C17 C16 . . . . 178.1(2) no
C12 C13 C17 C18 . . . . -1.7(4) no
S14 C13 C17 C18 . . . . -179.8(2) no
S14 C15 C16 C17 . . . . 0.8(4) no
C15 C16 C17 C13 . . . . -0.5(4) no
C15 C16 C17 C18 . . . . 179.4(3) no

loop_
_cod_related_entry_id
_cod_related_entry_database
_cod_related_entry_code
1 ChemSpider 24745062
